data_1100739
loop_
_publ_author_name
'Yutaka Hitomi'
'Akira Ando'
'Hajime Matsui'
'Tomoyuki Ito'
'Tsunehiro Tanaka'
'Seiji Ogo'
'Takuzo Funabiki'

_publ_contact_author_email hitomi@moleng.kyoto-u.ac.jp
_publ_contact_author_fax +81-75-383-2563
_publ_contact_author_name 'Yutaka Hitomi'
_publ_contact_author_phone +81-75-383-2563
_publ_section_title
;

Aerobic Catechol Oxidation Catalyzed by a Bis(\m-oxo)dimanganese(III,III)

Complex via a Manganese(II)-Semiquinonate Complex

;
_journal_name_full 'Inorganic Chemistry'
_journal_page_first 3473
_journal_page_last 3478
_journal_paper_doi 10.1021/ic050109d
_journal_volume 44
_journal_year 2005
_chemical_formula_sum 'C84 H76 B2 Mn2 N8 O2'
_chemical_formula_weight 1361.07
_space_group_IT_number 15
_symmetry_cell_setting monoclinic
_symmetry_Int_Tables_number 15
_symmetry_space_group_name_Hall '-C 2yc'
_symmetry_space_group_name_H-M 'C 1 2/c 1'
_cell_angle_alpha 90
_cell_angle_beta 105.370(3)
_cell_angle_gamma 90
_cell_formula_units_Z 4
_cell_length_a 19.474(2)
_cell_length_b 14.884(2)
_cell_length_c 24.538(3)
_cell_measurement_reflns_used 13782
_cell_measurement_temperature 243.2
_cell_measurement_theta_max 27.5
_cell_measurement_theta_min 3.1
_cell_volume 6858.0(14)
_computing_cell_refinement CRYSTALCLEAR
_computing_data_collection CRYSTALCLEAR
_computing_data_reduction 'teXsan Ver. 1.11'
_computing_publication_material 'teXsan Ver. 1.11'
_computing_structure_refinement 'teXsan Ver. 1.10'
_computing_structure_solution SIR97
_diffrn_detector_area_resol_mean 14.71
_diffrn_measured_fraction_theta_full 0.9847
_diffrn_measured_fraction_theta_max 0.9847
_diffrn_measurement_device_type 'Rigaku/MSC Mercury CCD'
_diffrn_measurement_method \w
_diffrn_radiation_type 'Mo K\a'
_diffrn_radiation_wavelength 0.7107
_diffrn_reflns_av_R_equivalents 0.052
_diffrn_reflns_limit_h_max 25
_diffrn_reflns_limit_h_min -24
_diffrn_reflns_limit_k_max 19
_diffrn_reflns_limit_k_min -19
_diffrn_reflns_limit_l_max 31
_diffrn_reflns_limit_l_min -30
_diffrn_reflns_number 37881
_diffrn_reflns_theta_full 27.48
_diffrn_reflns_theta_max 27.48
_exptl_absorpt_coefficient_mu 0.425
_exptl_absorpt_correction_T_max 0.919
_exptl_absorpt_correction_T_min 0.623
_exptl_absorpt_correction_type empirical
_exptl_absorpt_process_details RICABA
_exptl_crystal_colour brown
_exptl_crystal_density_diffrn 1.318
_exptl_crystal_density_method 'not measured'
_exptl_crystal_description Prism
_exptl_crystal_size_max 0.150
_exptl_crystal_size_mid 0.150
_exptl_crystal_size_min 0.150
_refine_diff_density_max 1.85
_refine_diff_density_min -0.91
_refine_ls_extinction_method none
_refine_ls_goodness_of_fit_ref 1.055
_refine_ls_hydrogen_treatment noref
_refine_ls_number_parameters 442
_refine_ls_number_reflns 4372
_refine_ls_R_factor_gt 0.0660
_refine_ls_shift/su_max 0.0005
_refine_ls_structure_factor_coef Fsqd
_refine_ls_weighting_details 'w = 1/[\s^2^(Fo^2^) + (0.03000(Max(Fo^2^,0) + 2Fc^2^)/3)^2^]'
_refine_ls_weighting_scheme calc
_refine_ls_wR_factor_ref 0.1797
_reflns_number_gt 3277
_reflns_number_total 7748
_reflns_threshold_expression F^2^>2.0\s(F^2^)
_cod_data_source_file ic050109dsi20050124_043757_2.cif
_cod_data_source_block '_str863_MnTPA35DTBSQBPh4_O'
_cod_original_cell_volume 6858.3(1)
_cod_original_formula_sum 'C84 H76 B2 N8 Mn2 O2 '
_cod_database_code 1100739

loop_
_symmetry_equiv_pos_as_xyz
x,y,z
-x,y,1/2-z
-x,-y,-z
x,-y,1/2+z
1/2+x,1/2+y,z
1/2-x,1/2+y,1/2-z
1/2-x,1/2-y,-z
1/2+x,1/2-y,1/2+z

loop_
_atom_site_label
_atom_site_type_symbol
_atom_site_fract_x
_atom_site_fract_y
_atom_site_fract_z
_atom_site_U_iso_or_equiv
_atom_site_adp_type
_atom_site_occupancy
_atom_site_calc_flag
_atom_site_refinement_flags
_atom_site_disorder_assembly
_atom_site_disorder_group
Mn(1) Mn 0.24091(4) -0.17227(5) 0.52373(3) 0.0382(3) Uani 1.00 d . . .
O(1) O 0.2229(2) -0.2927(2) 0.5360(1) 0.036(1) Uani 1.00 d . . .
N(1) N 0.2584(2) -0.0298(3) 0.5153(2) 0.036(1) Uani 1.00 d . . .
N(2) N 0.1333(2) -0.1163(3) 0.4684(2) 0.049(2) Uani 1.00 d . . .
N(3) N 0.3492(2) -0.1397(3) 0.5863(2) 0.044(2) Uani 1.00 d . . .
N(4) N 0.2024(2) -0.1239(3) 0.5894(2) 0.040(1) Uani 1.00 d . . .
C(1) C 0.2144(3) -0.0024(3) 0.4574(2) 0.050(2) Uani 1.00 d . . .
C(2) C 0.3350(3) -0.0189(3) 0.5198(2) 0.050(2) Uani 1.00 d . . .
C(3) C 0.2364(3) 0.0217(3) 0.5594(2) 0.044(2) Uani 1.00 d . . .
C(4) C 0.1399(3) -0.0326(4) 0.4528(2) 0.049(2) Uani 1.00 d . . .
C(5) C 0.0795(4) 0.0215(4) 0.4312(3) 0.067(2) Uani 1.00 d . . .
C(6) C 0.0155(4) -0.0142(6) 0.4297(3) 0.077(3) Uani 1.00 d . . .
C(7) C 0.0073(4) -0.1011(5) 0.4449(3) 0.075(3) Uani 1.00 d . . .
C(8) C 0.0693(4) -0.1494(4) 0.4643(3) 0.058(2) Uani 1.00 d . . .
C(9) C 0.3763(3) -0.0616(4) 0.5743(2) 0.040(2) Uani 1.00 d . . .
C(10) C 0.4370(3) -0.0251(4) 0.6124(3) 0.051(2) Uani 1.00 d . . .
C(11) C 0.4687(3) -0.0704(5) 0.6598(3) 0.059(2) Uani 1.00 d . . .
C(12) C 0.4402(3) -0.1500(4) 0.6720(2) 0.054(2) Uani 1.00 d . . .
C(13) C 0.3806(3) -0.1834(4) 0.6326(3) 0.053(2) Uani 1.00 d . . .
C(14) C 0.2043(3) -0.0351(4) 0.5986(2) 0.042(2) Uani 1.00 d . . .
C(15) C 0.1824(3) 0.0036(4) 0.6421(3) 0.045(2) Uani 1.00 d . . .
C(16) C 0.1540(3) -0.0516(5) 0.6743(2) 0.057(2) Uani 1.00 d . . .
C(17) C 0.1509(3) -0.1428(4) 0.6644(3) 0.059(2) Uani 1.00 d . . .
C(18) C 0.1751(3) -0.1763(3) 0.6217(3) 0.047(2) Uani 1.00 d . . .
C(19) C 0.2739(3) 0.3213(4) 0.6601(2) 0.044(2) Uani 1.00 d . . .
C(20) C 0.3072(3) 0.2395(4) 0.6555(2) 0.047(2) Uani 1.00 d . . .
C(21) C 0.3798(4) 0.2296(4) 0.6670(3) 0.057(2) Uani 1.00 d . . .
C(22) C 0.4236(3) 0.3018(5) 0.6839(2) 0.055(2) Uani 1.00 d . . .
C(23) C 0.3938(3) 0.3835(4) 0.6883(3) 0.059(2) Uani 1.00 d . . .
C(24) C 0.3201(3) 0.3931(4) 0.6777(2) 0.045(2) Uani 1.00 d . . .
C(25) C 0.1653(3) 0.4259(3) 0.6722(2) 0.037(2) Uani 1.00 d . . .
C(26) C 0.1443(3) 0.5004(4) 0.6360(2) 0.045(2) Uani 1.00 d . . .
C(27) C 0.1216(3) 0.5818(4) 0.6539(2) 0.051(2) Uani 1.00 d . . .
C(28) C 0.1227(3) 0.5943(4) 0.7090(3) 0.046(2) Uani 1.00 d . . .
C(29) C 0.1450(3) 0.5235(4) 0.7465(2) 0.047(2) Uani 1.00 d . . .
C(30) C 0.1647(3) 0.4425(4) 0.7277(2) 0.040(2) Uani 1.00 d . . .
C(31) C 0.1614(3) 0.2508(3) 0.6877(2) 0.040(2) Uani 1.00 d . . .
C(32) C 0.2066(3) 0.2169(4) 0.7370(2) 0.048(2) Uani 1.00 d . . .
C(33) C 0.1857(4) 0.1580(4) 0.7757(2) 0.055(2) Uani 1.00 d . . .
C(34) C 0.1155(4) 0.1294(4) 0.7605(3) 0.058(2) Uani 1.00 d . . .
C(35) C 0.0682(3) 0.1595(4) 0.7118(3) 0.061(2) Uani 1.00 d . . .
C(36) C 0.0918(3) 0.2182(4) 0.6762(2) 0.041(2) Uani 1.00 d . . .
C(37) C 0.1443(3) 0.3144(3) 0.5810(2) 0.031(1) Uani 1.00 d . . .
C(38) C 0.0739(3) 0.3421(4) 0.5616(2) 0.049(2) Uani 1.00 d . . .
C(39) C 0.0366(3) 0.3300(4) 0.5061(3) 0.049(2) Uani 1.00 d . . .
C(40) C 0.0666(3) 0.2880(4) 0.4669(2) 0.051(2) Uani 1.00 d . . .
C(41) C 0.1354(3) 0.2605(4) 0.4860(2) 0.050(2) Uani 1.00 d . . .
C(42) C 0.1740(3) 0.2723(3) 0.5419(2) 0.043(2) Uani 1.00 d . . .
B(1) B 0.1874(3) 0.3287(4) 0.6497(3) 0.036(2) Uani 1.00 d . . .
H(1) H 0.2158 0.0609 0.4533 0.0603 Uiso 1.00 calc . . .
H(2) H 0.2321 -0.0306 0.4291 0.0603 Uiso 1.00 calc . . .
H(3) H 0.3464 -0.0475 0.4887 0.0603 Uiso 1.00 calc . . .
H(4) H 0.3464 0.0432 0.5198 0.0603 Uiso 1.00 calc . . .
H(5) H 0.2771 0.0518 0.5819 0.0523 Uiso 1.00 calc . . .
H(6) H 0.2019 0.0647 0.5412 0.0523 Uiso 1.00 calc . . .
H(7) H 0.0838 0.0808 0.4182 0.0803 Uiso 1.00 calc . . .
H(8) H -0.0257 0.0225 0.4176 0.0927 Uiso 1.00 calc . . .
H(9) H -0.0382 -0.1265 0.4422 0.0898 Uiso 1.00 calc . . .
H(10) H 0.0657 -0.2100 0.4753 0.0701 Uiso 1.00 calc . . .
H(11) H 0.4555 0.0312 0.6048 0.0613 Uiso 1.00 calc . . .
H(12) H 0.5109 -0.0474 0.6849 0.0706 Uiso 1.00 calc . . .
H(13) H 0.4607 -0.1812 0.7062 0.0646 Uiso 1.00 calc . . .
H(14) H 0.3619 -0.2399 0.6396 0.0640 Uiso 1.00 calc . . .
H(15) H 0.1870 0.0663 0.6493 0.0534 Uiso 1.00 calc . . .
H(16) H 0.1361 -0.0274 0.7036 0.0681 Uiso 1.00 calc . . .
H(17) H 0.1320 -0.1819 0.6874 0.0711 Uiso 1.00 calc . . .
H(18) H 0.1724 -0.2391 0.6148 0.0565 Uiso 1.00 calc . . .
H(19) H 0.2782 0.1881 0.6438 0.0569 Uiso 1.00 calc . . .
H(20) H 0.3997 0.1723 0.6633 0.0679 Uiso 1.00 calc . . .
H(21) H 0.4738 0.2953 0.6923 0.0659 Uiso 1.00 calc . . .
H(22) H 0.4236 0.4346 0.6988 0.0711 Uiso 1.00 calc . . .
H(23) H 0.3009 0.4503 0.6827 0.0535 Uiso 1.00 calc . . .
H(24) H 0.1456 0.4951 0.5977 0.0541 Uiso 1.00 calc . . .
H(25) H 0.1052 0.6286 0.6273 0.0616 Uiso 1.00 calc . . .
H(26) H 0.1086 0.6500 0.7216 0.0550 Uiso 1.00 calc . . .
H(27) H 0.1466 0.5308 0.7853 0.0560 Uiso 1.00 calc . . .
H(28) H 0.1787 0.3953 0.7544 0.0484 Uiso 1.00 calc . . .
H(29) H 0.2552 0.2344 0.7458 0.0573 Uiso 1.00 calc . . .
H(30) H 0.2182 0.1394 0.8100 0.0664 Uiso 1.00 calc . . .
H(31) H 0.0997 0.0882 0.7842 0.0695 Uiso 1.00 calc . . .
H(32) H 0.0199 0.1405 0.7025 0.0732 Uiso 1.00 calc . . .
H(33) H 0.0586 0.2370 0.6423 0.0491 Uiso 1.00 calc . . .
H(34) H 0.0511 0.3697 0.5870 0.0592 Uiso 1.00 calc . . .
H(35) H -0.0111 0.3510 0.4939 0.0584 Uiso 1.00 calc . . .
H(36) H 0.0402 0.2791 0.4287 0.0618 Uiso 1.00 calc . . .
H(37) H 0.1577 0.2325 0.4604 0.0595 Uiso 1.00 calc . . .
H(38) H 0.2217 0.2513 0.5538 0.0512 Uiso 1.00 calc . . .

loop_
_atom_site_aniso_label
_atom_site_aniso_U_11
_atom_site_aniso_U_22
_atom_site_aniso_U_33
_atom_site_aniso_U_12
_atom_site_aniso_U_13
_atom_site_aniso_U_23
Mn(1) 0.0470(6) 0.0260(4) 0.0435(5) -0.0061(4) 0.0153(4) -0.0003(4)
O(1) 0.045(2) 0.028(2) 0.035(2) -0.002(2) 0.011(2) -0.011(2)
N(1) 0.034(3) 0.032(2) 0.036(3) -0.002(2) -0.001(2) 0.005(2)
N(2) 0.046(3) 0.039(3) 0.063(3) -0.005(2) 0.015(3) 0.007(3)
N(3) 0.041(3) 0.030(2) 0.065(4) 0.000(2) 0.021(3) 0.001(2)
N(4) 0.046(3) 0.026(3) 0.044(3) -0.009(2) 0.005(2) -0.001(2)
C(1) 0.055(4) 0.039(3) 0.046(4) -0.007(3) -0.005(3) 0.014(3)
C(2) 0.055(4) 0.034(3) 0.063(4) -0.012(3) 0.019(3) 0.005(3)
C(3) 0.037(3) 0.034(3) 0.059(4) 0.000(3) 0.010(3) 0.006(3)
C(4) 0.054(4) 0.043(4) 0.043(4) -0.006(3) -0.002(3) 0.008(3)
C(5) 0.055(5) 0.062(5) 0.068(5) -0.002(4) -0.011(4) 0.012(4)
C(6) 0.058(5) 0.087(6) 0.064(5) 0.011(4) -0.025(4) -0.011(4)
C(7) 0.050(5) 0.073(5) 0.091(6) -0.014(4) 0.000(4) -0.017(5)
C(8) 0.040(4) 0.052(4) 0.077(5) -0.012(3) 0.005(3) -0.004(3)
C(9) 0.031(3) 0.038(3) 0.046(4) 0.004(3) 0.006(3) -0.007(3)
C(10) 0.041(4) 0.049(4) 0.059(4) -0.003(3) 0.007(3) -0.006(3)
C(11) 0.038(4) 0.072(5) 0.061(4) 0.005(3) 0.002(3) -0.019(4)
C(12) 0.059(4) 0.072(5) 0.020(3) 0.014(4) -0.007(3) 0.005(3)
C(13) 0.058(4) 0.036(4) 0.068(5) 0.009(3) 0.019(4) 0.006(3)
C(14) 0.046(4) 0.034(3) 0.042(3) 0.002(3) 0.005(3) -0.004(3)
C(15) 0.029(3) 0.042(3) 0.059(4) 0.000(3) 0.006(3) -0.009(3)
C(16) 0.051(4) 0.065(5) 0.048(4) 0.009(3) 0.003(3) -0.011(4)
C(17) 0.076(5) 0.052(4) 0.056(4) 0.008(4) 0.028(4) 0.015(3)
C(18) 0.046(4) 0.037(3) 0.059(4) -0.001(3) 0.015(3) 0.001(3)
C(19) 0.044(4) 0.036(3) 0.058(4) -0.005(3) 0.024(3) -0.001(3)
C(20) 0.040(4) 0.039(3) 0.067(4) -0.002(3) 0.022(3) 0.002(3)
C(21) 0.058(5) 0.054(4) 0.067(5) 0.004(3) 0.031(4) -0.002(3)
C(22) 0.050(4) 0.076(5) 0.046(4) 0.008(4) 0.025(3) 0.004(4)
C(23) 0.054(4) 0.068(5) 0.056(4) -0.015(4) 0.016(3) -0.006(4)
C(24) 0.036(4) 0.047(3) 0.053(4) -0.007(3) 0.016(3) -0.009(3)
C(25) 0.041(3) 0.036(3) 0.032(3) -0.008(3) 0.008(3) -0.005(3)
C(26) 0.056(4) 0.046(4) 0.030(3) -0.011(3) 0.006(3) -0.003(3)
C(27) 0.070(5) 0.033(3) 0.048(4) -0.002(3) 0.011(3) 0.004(3)
C(28) 0.052(4) 0.042(4) 0.045(4) -0.015(3) 0.015(3) -0.020(3)
C(29) 0.047(4) 0.052(4) 0.041(4) -0.002(3) 0.012(3) -0.008(3)
C(30) 0.047(4) 0.044(3) 0.025(3) 0.003(3) 0.001(3) -0.004(3)
C(31) 0.051(4) 0.036(3) 0.029(3) -0.005(3) 0.006(3) -0.013(3)
C(32) 0.065(4) 0.050(4) 0.033(3) -0.003(3) 0.022(3) -0.003(3)
C(33) 0.071(5) 0.053(4) 0.048(4) 0.010(3) 0.026(4) 0.006(3)
C(34) 0.073(5) 0.038(4) 0.074(5) 0.007(3) 0.038(4) 0.009(3)
C(35) 0.056(4) 0.048(4) 0.088(5) -0.007(3) 0.037(4) -0.001(4)
C(36) 0.040(4) 0.052(4) 0.033(3) 0.006(3) 0.013(3) 0.002(3)
C(37) 0.026(3) 0.044(3) 0.019(3) -0.005(2) 0.000(2) -0.003(2)
C(38) 0.068(4) 0.054(4) 0.034(3) -0.004(3) 0.028(3) -0.009(3)
C(39) 0.049(4) 0.049(4) 0.049(4) -0.002(3) 0.015(3) 0.002(3)
C(40) 0.059(4) 0.054(4) 0.038(3) -0.018(3) 0.007(3) -0.001(3)
C(41) 0.055(4) 0.042(4) 0.047(4) -0.006(3) 0.004(3) -0.007(3)
C(42) 0.040(4) 0.037(3) 0.053(4) 0.004(3) 0.015(3) 0.007(3)
B(1) 0.032(4) 0.029(3) 0.051(4) -0.002(3) 0.015(3) -0.002(3)

loop_
_atom_type_symbol
_atom_type_description
_atom_type_scat_dispersion_real
_atom_type_scat_dispersion_imag
_atom_type_scat_source
H H 0.000 0.000
;International Tables for Crystallography

(1992, Vol. C, Table 6.1.1.2)

;
B B 0.001 0.001
;International Tables for Crystallography

(1992, Vol. C, Tables 4.2.6.8 and 6.1.1.1)

;
N N 0.006 0.003
;International Tables for Crystallography

(1992, Vol. C, Tables 4.2.6.8 and 6.1.1.1)

;
O O 0.011 0.006
;International Tables for Crystallography

(1992, Vol. C, Tables 4.2.6.8 and 6.1.1.1)

;
C C 0.003 0.002
;International Tables for Crystallography

(1992, Vol. C, Tables 4.2.6.8 and 6.1.1.1)

;
Mn Mn 0.337 0.728
;International Tables for Crystallography

(1992, Vol. C, Tables 4.2.6.8 and 6.1.1.1)

;

loop_
_geom_angle_atom_site_label_1
_geom_angle_atom_site_label_2
_geom_angle_atom_site_label_3
_geom_angle
_geom_angle_site_symmetry_1
_geom_angle_site_symmetry_2
_geom_angle_site_symmetry_3
_geom_angle_publ_flag
Mn(1) Mn(1) O(1) 44.48(9) 7_546 . . yes
Mn(1) Mn(1) O(1) 44.6(1) 7_546 . 7_546 yes
Mn(1) Mn(1) N(1) 140.2(1) 7_546 . . yes
Mn(1) Mn(1) N(2) 105.0(1) 7_546 . . yes
Mn(1) Mn(1) N(3) 105.7(1) 7_546 . . yes
Mn(1) Mn(1) N(4) 139.4(1) 7_546 . . yes
O(1) Mn(1) O(1) 89.1(1) . . 7_546 yes
O(1) Mn(1) N(1) 175.3(2) . . . yes
O(1) Mn(1) N(2) 105.0(2) . . . yes
O(1) Mn(1) N(3) 105.8(2) . . . yes
O(1) Mn(1) N(4) 94.9(1) . . . yes
O(1) Mn(1) N(1) 95.6(2) 7_546 . . yes
O(1) Mn(1) N(2) 96.4(1) 7_546 . . yes
O(1) Mn(1) N(3) 96.5(1) 7_546 . . yes
O(1) Mn(1) N(4) 176.0(1) 7_546 . . yes
N(1) Mn(1) N(2) 74.6(2) . . . yes
N(1) Mn(1) N(3) 73.7(2) . . . yes
N(1) Mn(1) N(4) 80.4(2) . . . yes
N(2) Mn(1) N(3) 146.7(2) . . . yes
N(2) Mn(1) N(4) 82.8(2) . . . yes
N(3) Mn(1) N(4) 82.2(2) . . . yes
Mn(1) O(1) Mn(1) 90.9(1) . . 7_546 yes
Mn(1) N(1) C(1) 106.8(3) . . . yes
Mn(1) N(1) C(2) 106.4(3) . . . yes
Mn(1) N(1) C(3) 110.8(3) . . . yes
C(1) N(1) C(2) 110.5(4) . . . yes
C(1) N(1) C(3) 110.3(4) . . . yes
C(2) N(1) C(3) 111.8(4) . . . yes
Mn(1) N(2) C(4) 111.4(4) . . . yes
Mn(1) N(2) C(8) 126.7(4) . . . yes
C(4) N(2) C(8) 119.6(5) . . . yes
Mn(1) N(3) C(9) 112.2(4) . . . yes
Mn(1) N(3) C(13) 127.4(4) . . . yes
C(9) N(3) C(13) 120.0(5) . . . yes
Mn(1) N(4) C(14) 118.1(4) . . . yes
Mn(1) N(4) C(18) 123.1(4) . . . yes
C(14) N(4) C(18) 118.7(5) . . . yes
N(1) C(1) C(4) 106.7(4) . . . yes
N(1) C(2) C(9) 108.1(4) . . . yes
N(1) C(3) C(14) 114.7(4) . . . yes
N(2) C(4) C(1) 115.5(5) . . . yes
N(2) C(4) C(5) 120.8(6) . . . yes
C(1) C(4) C(5) 123.6(5) . . . yes
C(4) C(5) C(6) 117.4(6) . . . yes
C(5) C(6) C(7) 122.6(7) . . . yes
C(6) C(7) C(8) 115.7(6) . . . yes
N(2) C(8) C(7) 123.8(6) . . . yes
N(3) C(9) C(2) 114.4(5) . . . yes
N(3) C(9) C(10) 119.9(5) . . . yes
C(2) C(9) C(10) 125.7(5) . . . yes
C(9) C(10) C(11) 119.5(6) . . . yes
C(10) C(11) C(12) 120.1(6) . . . yes
C(11) C(12) C(13) 118.0(5) . . . yes
N(3) C(13) C(12) 122.4(5) . . . yes
N(4) C(14) C(3) 115.9(5) . . . yes
N(4) C(14) C(15) 122.8(5) . . . yes
C(3) C(14) C(15) 121.2(5) . . . yes
C(14) C(15) C(16) 117.2(5) . . . yes
C(15) C(16) C(17) 120.0(5) . . . yes
C(16) C(17) C(18) 119.4(6) . . . yes
N(4) C(18) C(17) 121.7(5) . . . yes
C(20) C(19) C(24) 114.8(5) . . . yes
C(20) C(19) B(1) 121.7(5) . . . yes
C(24) C(19) B(1) 123.4(5) . . . yes
C(19) C(20) C(21) 123.5(5) . . . yes
C(20) C(21) C(22) 120.1(6) . . . yes
C(21) C(22) C(23) 118.8(6) . . . yes
C(22) C(23) C(24) 121.0(6) . . . yes
C(19) C(24) C(23) 121.8(5) . . . yes
C(26) C(25) C(30) 113.6(5) . . . yes
C(26) C(25) B(1) 122.6(4) . . . yes
C(30) C(25) B(1) 123.8(5) . . . yes
C(25) C(26) C(27) 123.1(5) . . . yes
C(26) C(27) C(28) 120.5(5) . . . yes
C(27) C(28) C(29) 118.3(5) . . . yes
C(28) C(29) C(30) 120.4(5) . . . yes
C(25) C(30) C(29) 124.0(5) . . . yes
C(32) C(31) C(36) 114.0(5) . . . yes
C(32) C(31) B(1) 122.0(5) . . . yes
C(36) C(31) B(1) 123.8(5) . . . yes
C(31) C(32) C(33) 125.1(5) . . . yes
C(32) C(33) C(34) 116.4(6) . . . yes
C(33) C(34) C(35) 121.4(5) . . . yes
C(34) C(35) C(36) 119.4(6) . . . yes
C(31) C(36) C(35) 123.6(5) . . . yes
C(38) C(37) C(42) 116.7(5) . . . yes
C(38) C(37) B(1) 119.3(4) . . . yes
C(42) C(37) B(1) 123.9(5) . . . yes
C(37) C(38) C(39) 121.0(5) . . . yes
C(38) C(39) C(40) 122.2(5) . . . yes
C(39) C(40) C(41) 116.7(5) . . . yes
C(40) C(41) C(42) 121.9(5) . . . yes
C(37) C(42) C(41) 121.5(5) . . . yes
C(19) B(1) C(25) 110.8(4) . . . yes
C(19) B(1) C(31) 108.7(4) . . . yes
C(19) B(1) C(37) 111.5(4) . . . yes
C(25) B(1) C(31) 106.4(4) . . . yes
C(25) B(1) C(37) 110.0(4) . . . yes
C(31) B(1) C(37) 109.3(4) . . . yes

loop_
_geom_bond_atom_site_label_1
_geom_bond_atom_site_label_2
_geom_bond_distance
_geom_bond_site_symmetry_1
_geom_bond_site_symmetry_2
_geom_bond_publ_flag
Mn(1) Mn(1) 2.656(2) . 7_546 yes
Mn(1) O(1) 1.866(3) . . yes
Mn(1) O(1) 1.861(3) . 7_546 yes
Mn(1) N(1) 2.166(4) . . yes
Mn(1) N(2) 2.328(5) . . yes
Mn(1) N(3) 2.308(5) . . yes
Mn(1) N(4) 2.079(4) . . yes
N(1) C(1) 1.507(6) . . yes
N(1) C(2) 1.475(6) . . yes
N(1) C(3) 1.479(6) . . yes
N(2) C(4) 1.320(6) . . yes
N(2) C(8) 1.319(6) . . yes
N(3) C(9) 1.342(6) . . yes
N(3) C(13) 1.311(7) . . yes
N(4) C(14) 1.340(6) . . yes
N(4) C(18) 1.320(6) . . yes
C(1) C(4) 1.494(7) . . yes
C(2) C(9) 1.507(7) . . yes
C(3) C(14) 1.532(7) . . yes
C(4) C(5) 1.409(8) . . yes
C(5) C(6) 1.347(8) . . yes
C(6) C(7) 1.366(9) . . yes
C(7) C(8) 1.377(8) . . yes
C(9) C(10) 1.408(7) . . yes
C(10) C(11) 1.344(8) . . yes
C(11) C(12) 1.374(8) . . yes
C(12) C(13) 1.390(8) . . yes
C(14) C(15) 1.376(7) . . yes
C(15) C(16) 1.355(7) . . yes
C(16) C(17) 1.378(8) . . yes
C(17) C(18) 1.351(7) . . yes
C(19) C(20) 1.398(6) . . yes
C(19) C(24) 1.389(7) . . yes
C(19) B(1) 1.641(7) . . yes
C(20) C(21) 1.374(7) . . yes
C(21) C(22) 1.366(7) . . yes
C(22) C(23) 1.363(8) . . yes
C(23) C(24) 1.397(7) . . yes
C(25) C(26) 1.412(7) . . yes
C(25) C(30) 1.389(6) . . yes
C(25) B(1) 1.645(7) . . yes
C(26) C(27) 1.399(7) . . yes
C(27) C(28) 1.360(7) . . yes
C(28) C(29) 1.392(7) . . yes
C(29) C(30) 1.380(7) . . yes
C(31) C(32) 1.390(7) . . yes
C(31) C(36) 1.397(7) . . yes
C(31) B(1) 1.649(7) . . yes
C(32) C(33) 1.429(7) . . yes
C(33) C(34) 1.385(8) . . yes
C(34) C(35) 1.376(8) . . yes
C(35) C(36) 1.397(7) . . yes
C(37) C(38) 1.390(7) . . yes
C(37) C(42) 1.393(6) . . yes
C(37) B(1) 1.684(8) . . yes
C(38) C(39) 1.375(7) . . yes
C(39) C(40) 1.398(7) . . yes
C(40) C(41) 1.360(7) . . yes
C(41) C(42) 1.390(7) . . yes

loop_
_geom_contact_atom_site_label_1
_geom_contact_atom_site_label_2
_geom_contact_distance
_geom_contact_site_symmetry_1
_geom_contact_site_symmetry_2
_geom_contact_publ_flag
Mn(1) Mn(1) 2.656(2) . 7_546 ?
C(1) C(24) 3.594(7) . 7_556 ?
C(5) C(23) 3.417(9) . 7_556 ?
C(7) C(36) 3.543(8) . 3_556 ?
C(8) C(39) 3.579(8) . 3_556 ?
C(12) C(36) 3.522(8) . 5_545 ?

loop_
_geom_torsion_atom_site_label_1
_geom_torsion_atom_site_label_2
_geom_torsion_atom_site_label_3
_geom_torsion_atom_site_label_4
_geom_torsion
_geom_torsion_site_symmetry_1
_geom_torsion_site_symmetry_2
_geom_torsion_site_symmetry_3
_geom_torsion_site_symmetry_4
_geom_torsion_publ_flag
Mn(1) Mn(1) N(1) C(1) -61.5(4) . 7_546 7_546 7_546 yes
Mn(1) Mn(1) N(1) C(2) 56.6(4) . 7_546 7_546 7_546 yes
Mn(1) Mn(1) N(1) C(3) 178.3(2) . 7_546 7_546 7_546 yes
Mn(1) Mn(1) N(2) C(4) 129.1(4) . 7_546 7_546 7_546 yes
Mn(1) Mn(1) N(2) C(8) -68.8(5) . 7_546 7_546 7_546 yes
Mn(1) Mn(1) N(3) C(9) -120.3(3) . 7_546 7_546 7_546 yes
Mn(1) Mn(1) N(3) C(13) 66.8(5) . 7_546 7_546 7_546 yes
Mn(1) Mn(1) N(4) C(14) -179.5(3) . 7_546 7_546 7_546 yes
Mn(1) Mn(1) N(4) C(18) 1.7(5) . 7_546 7_546 7_546 yes
Mn(1) O(1) Mn(1) O(1) 0.0000(1) . . 7_546 7_546 yes
Mn(1) O(1) Mn(1) N(1) -180.0(1) . . 7_546 7_546 yes
Mn(1) O(1) Mn(1) N(2) 105.0(2) . . 7_546 7_546 yes
Mn(1) O(1) Mn(1) N(3) -105.8(2) . . 7_546 7_546 yes
Mn(1) O(1) Mn(1) N(4) -177(2) . . 7_546 7_546 yes
Mn(1) O(1) Mn(1) O(1) 0.0000(1) . 7_546 7_546 . yes
Mn(1) O(1) Mn(1) N(1) 179(1) . 7_546 7_546 7_546 yes
Mn(1) O(1) Mn(1) N(2) -96.4(2) . 7_546 7_546 7_546 yes
Mn(1) O(1) Mn(1) N(3) 96.5(1) . 7_546 7_546 7_546 yes
Mn(1) O(1) Mn(1) N(4) 179.8(2) . 7_546 7_546 7_546 yes
Mn(1) N(1) C(1) C(4) 53.6(4) . . . . yes
Mn(1) N(1) C(2) C(9) -54.9(4) . . . . yes
Mn(1) N(1) C(3) C(14) -2.3(5) . . . . yes
Mn(1) N(2) C(4) C(1) 18.2(6) . . . . yes
Mn(1) N(2) C(4) C(5) -164.5(5) . . . . yes
Mn(1) N(2) C(8) C(7) 160.2(5) . . . . yes
Mn(1) N(3) C(9) C(2) -6.7(5) . . . . yes
Mn(1) N(3) C(9) C(10) 171.2(4) . . . . yes
Mn(1) N(3) C(13) C(12) -169.5(4) . . . . yes
Mn(1) N(4) C(14) C(3) -0.9(6) . . . . yes
Mn(1) N(4) C(14) C(15) -177.7(4) . . . . yes
Mn(1) N(4) C(18) C(17) 179.5(4) . . . . yes
O(1) Mn(1) Mn(1) O(1) 180.0 . . 7_546 7_546 yes
O(1) Mn(1) Mn(1) N(1) 0.1(2) . . 7_546 7_546 yes
O(1) Mn(1) Mn(1) N(2) -83.8(2) . . 7_546 7_546 yes
O(1) Mn(1) Mn(1) N(3) 83.2(2) . . 7_546 7_546 yes
O(1) Mn(1) Mn(1) N(4) 179.7(2) . . 7_546 7_546 yes
O(1) Mn(1) O(1) Mn(1) 0.0 . . 7_546 7_546 yes
O(1) Mn(1) N(1) C(1) -119(1) . . . . yes
O(1) Mn(1) N(1) C(2) 122(1) . . . . yes
O(1) Mn(1) N(1) C(3) 1(1) . . . . yes
O(1) Mn(1) N(2) C(4) -175.2(4) . . . . yes
O(1) Mn(1) N(2) C(8) 22.6(5) . . . . yes
O(1) Mn(1) N(3) C(9) 166.7(3) . . . . yes
O(1) Mn(1) N(3) C(13) -20.5(5) . . . . yes
O(1) Mn(1) N(4) C(14) 179.7(4) . . . . yes
O(1) Mn(1) N(4) C(18) -1.5(4) . . . . yes
O(1) Mn(1) Mn(1) O(1) -180.0 . 7_546 . 7_546 yes
O(1) Mn(1) Mn(1) N(1) 179.9(2) . 7_546 . . yes
O(1) Mn(1) Mn(1) N(2) -96.2(2) . 7_546 . . yes
O(1) Mn(1) Mn(1) N(3) 96.8(2) . 7_546 . . yes
O(1) Mn(1) Mn(1) N(4) 0.3(2) . 7_546 . . yes
O(1) Mn(1) O(1) Mn(1) 0.0 . 7_546 7_546 . yes
O(1) Mn(1) N(1) C(1) -61.4(3) . 7_546 7_546 7_546 yes
O(1) Mn(1) N(1) C(2) 56.7(3) . 7_546 7_546 7_546 yes
O(1) Mn(1) N(1) C(3) 178.4(3) . 7_546 7_546 7_546 yes
O(1) Mn(1) N(2) C(4) 84.4(4) . 7_546 7_546 7_546 yes
O(1) Mn(1) N(2) C(8) -113.4(5) . 7_546 7_546 7_546 yes
O(1) Mn(1) N(3) C(9) -75.8(3) . 7_546 7_546 7_546 yes
O(1) Mn(1) N(3) C(13) 111.4(5) . 7_546 7_546 7_546 yes
O(1) Mn(1) N(4) C(14) -2(2) . 7_546 7_546 7_546 yes
O(1) Mn(1) N(4) C(18) 178(2) . 7_546 7_546 7_546 yes
N(1) Mn(1) Mn(1) N(1) 180.0 . . 7_546 7_546 yes
N(1) Mn(1) Mn(1) N(2) 96.2(2) . . 7_546 7_546 yes
N(1) Mn(1) Mn(1) N(3) -96.8(2) . . 7_546 7_546 yes
N(1) Mn(1) Mn(1) N(4) -0.4(3) . . 7_546 7_546 yes
N(1) Mn(1) N(2) C(4) 9.7(4) . . . . yes
N(1) Mn(1) N(2) C(8) -152.5(5) . . . . yes
N(1) Mn(1) N(3) C(9) -18.2(3) . . . . yes
N(1) Mn(1) N(3) C(13) 154.6(5) . . . . yes
N(1) Mn(1) N(4) C(14) -0.3(4) . . . . yes
N(1) Mn(1) N(4) C(18) 178.5(4) . . . . yes
N(1) C(1) C(4) N(2) -48.2(6) . . . . yes
N(1) C(1) C(4) C(5) 134.6(6) . . . . yes
N(1) C(2) C(9) N(3) 40.7(6) . . . . yes
N(1) C(2) C(9) C(10) -137.0(5) . . . . yes
N(1) C(3) C(14) N(4) 2.2(7) . . . . yes
N(1) C(3) C(14) C(15) 179.1(4) . . . . yes
N(2) Mn(1) Mn(1) N(2) 180.0 . . 7_546 7_546 yes
N(2) Mn(1) Mn(1) N(3) -13.0(2) . . 7_546 7_546 yes
N(2) Mn(1) Mn(1) N(4) 83.5(2) . . 7_546 7_546 yes
N(2) Mn(1) N(1) C(1) -33.7(3) . . . . yes
N(2) Mn(1) N(1) C(2) -151.8(3) . . . . yes
N(2) Mn(1) N(1) C(3) 86.5(3) . . . . yes
N(2) Mn(1) N(3) C(9) -36.4(5) . . . . yes
N(2) Mn(1) N(3) C(13) 136.4(4) . . . . yes
N(2) Mn(1) N(4) C(14) -75.8(4) . . . . yes
N(2) Mn(1) N(4) C(18) 103.0(4) . . . . yes
N(2) C(4) C(5) C(6) 3.2(9) . . . . yes
N(2) C(8) C(7) C(6) 0(1) . . . . yes
N(3) Mn(1) Mn(1) N(3) -180.0 . . 7_546 7_546 yes
N(3) Mn(1) Mn(1) N(4) -83.6(2) . . 7_546 7_546 yes
N(3) Mn(1) N(1) C(1) 156.6(3) . . . . yes
N(3) Mn(1) N(1) C(2) 38.5(3) . . . . yes
N(3) Mn(1) N(1) C(3) -83.3(3) . . . . yes
N(3) Mn(1) N(2) C(4) 27.7(5) . . . . yes
N(3) Mn(1) N(2) C(8) -134.4(5) . . . . yes
N(3) Mn(1) N(4) C(14) 74.4(4) . . . . yes
N(3) Mn(1) N(4) C(18) -106.8(4) . . . . yes
N(3) C(9) C(10) C(11) 2.2(8) . . . . yes
N(3) C(13) C(12) C(11) -3.3(9) . . . . yes
N(4) Mn(1) Mn(1) N(4) 180.0 . . 7_546 7_546 yes
N(4) Mn(1) N(1) C(1) -118.8(3) . . . . yes
N(4) Mn(1) N(1) C(2) 123.1(3) . . . . yes
N(4) Mn(1) N(1) C(3) 1.4(3) . . . . yes
N(4) Mn(1) N(2) C(4) 91.6(4) . . . . yes
N(4) Mn(1) N(2) C(8) -70.6(5) . . . . yes
N(4) Mn(1) N(3) C(9) -100.4(3) . . . . yes
N(4) Mn(1) N(3) C(13) 72.4(5) . . . . yes
N(4) C(14) C(15) C(16) -4.0(8) . . . . yes
N(4) C(18) C(17) C(16) 0.7(9) . . . . yes
C(1) N(1) C(2) C(9) -170.5(4) . . . . yes
C(1) N(1) C(3) C(14) 115.8(5) . . . . yes
C(1) C(4) N(2) C(8) -178.2(5) . . . . yes
C(1) C(4) C(5) C(6) -179.7(6) . . . . yes
C(2) N(1) C(1) C(4) 168.9(4) . . . . yes
C(2) N(1) C(3) C(14) -120.8(5) . . . . yes
C(2) C(9) N(3) C(13) 179.9(5) . . . . yes
C(2) C(9) C(10) C(11) 179.8(5) . . . . yes
C(3) N(1) C(1) C(4) -66.9(5) . . . . yes
C(3) N(1) C(2) C(9) 66.2(5) . . . . yes
C(3) C(14) N(4) C(18) -179.8(5) . . . . yes
C(3) C(14) C(15) C(16) 179.3(5) . . . . yes
C(4) N(2) C(8) C(7) -0.7(10) . . . . yes
C(4) C(5) C(6) C(7) -4(1) . . . . yes
C(5) C(4) N(2) C(8) -0.9(9) . . . . yes
C(5) C(6) C(7) C(8) 2(1) . . . . yes
C(9) N(3) C(13) C(12) 2.8(8) . . . . yes
C(9) C(10) C(11) C(12) -2.7(9) . . . . yes
C(10) C(9) N(3) C(13) -2.2(8) . . . . yes
C(10) C(11) C(12) C(13) 3.2(9) . . . . yes
C(14) N(4) C(18) C(17) -1.7(8) . . . . yes
C(14) C(15) C(16) C(17) 3.0(8) . . . . yes
C(15) C(14) N(4) C(18) 3.4(8) . . . . yes
C(15) C(16) C(17) C(18) -1.4(9) . . . . yes
C(19) C(20) C(21) C(22) -0.2(9) . . . . yes
C(19) C(24) C(23) C(22) -2.6(9) . . . . yes
C(19) B(1) C(25) C(26) 95.4(6) . . . . yes
C(19) B(1) C(25) C(30) -85.4(6) . . . . yes
C(19) B(1) C(31) C(32) 26.7(7) . . . . yes
C(19) B(1) C(31) C(36) -158.5(5) . . . . yes
C(19) B(1) C(37) C(38) -162.5(4) . . . . yes
C(19) B(1) C(37) C(42) 20.3(6) . . . . yes
C(20) C(19) C(24) C(23) 1.6(8) . . . . yes
C(20) C(19) B(1) C(25) 166.7(5) . . . . yes
C(20) C(19) B(1) C(31) 50.1(7) . . . . yes
C(20) C(19) B(1) C(37) -70.4(6) . . . . yes
C(20) C(21) C(22) C(23) -0.7(9) . . . . yes
C(21) C(20) C(19) C(24) -0.3(8) . . . . yes
C(21) C(20) C(19) B(1) -176.2(5) . . . . yes
C(21) C(22) C(23) C(24) 2.1(9) . . . . yes
C(23) C(24) C(19) B(1) 177.4(5) . . . . yes
C(24) C(19) B(1) C(25) -8.8(7) . . . . yes
C(24) C(19) B(1) C(31) -125.4(5) . . . . yes
C(24) C(19) B(1) C(37) 114.0(6) . . . . yes
C(25) C(26) C(27) C(28) 3.8(9) . . . . yes
C(25) C(30) C(29) C(28) 1.2(8) . . . . yes
C(25) B(1) C(31) C(32) -92.7(6) . . . . yes
C(25) B(1) C(31) C(36) 82.1(6) . . . . yes
C(25) B(1) C(37) C(38) -39.2(6) . . . . yes
C(25) B(1) C(37) C(42) 143.6(5) . . . . yes
C(26) C(25) C(30) C(29) 0.5(8) . . . . yes
C(26) C(25) B(1) C(31) -146.5(5) . . . . yes
C(26) C(25) B(1) C(37) -28.3(6) . . . . yes
C(26) C(27) C(28) C(29) -1.8(8) . . . . yes
C(27) C(26) C(25) C(30) -3.0(8) . . . . yes
C(27) C(26) C(25) B(1) 176.3(5) . . . . yes
C(27) C(28) C(29) C(30) -0.6(8) . . . . yes
C(29) C(30) C(25) B(1) -178.7(5) . . . . yes
C(30) C(25) B(1) C(31) 32.7(7) . . . . yes
C(30) C(25) B(1) C(37) 150.9(5) . . . . yes
C(31) C(32) C(33) C(34) 3.6(8) . . . . yes
C(31) C(36) C(35) C(34) -1.6(9) . . . . yes
C(31) B(1) C(37) C(38) 77.2(6) . . . . yes
C(31) B(1) C(37) C(42) -99.9(5) . . . . yes
C(32) C(31) C(36) C(35) 2.3(8) . . . . yes
C(32) C(31) B(1) C(37) 148.6(5) . . . . yes
C(32) C(33) C(34) C(35) -2.5(9) . . . . yes
C(33) C(32) C(31) C(36) -3.4(8) . . . . yes
C(33) C(32) C(31) B(1) 171.9(5) . . . . yes
C(33) C(34) C(35) C(36) 1.7(9) . . . . yes
C(35) C(36) C(31) B(1) -172.8(5) . . . . yes
C(36) C(31) B(1) C(37) -36.6(6) . . . . yes
C(37) C(38) C(39) C(40) 1.4(9) . . . . yes
C(37) C(42) C(41) C(40) -1.0(9) . . . . yes
C(38) C(37) C(42) C(41) 1.3(7) . . . . yes
C(38) C(39) C(40) C(41) -1.0(9) . . . . yes
C(39) C(38) C(37) C(42) -1.5(8) . . . . yes
C(39) C(38) C(37) B(1) -178.8(5) . . . . yes
C(39) C(40) C(41) C(42) 0.8(8) . . . . yes
C(41) C(42) C(37) B(1) 178.5(5) . . . . yes
C(41) C(42) C(37) B(1) 178.5(5) . . . . yes
